data_7250409
loop_
_publ_author_name
'Kopylova, Yu. O.'
'Volkov, S. N.'
'Krzhizhanovskaya, M. G.'
'Banaru, A. M.'
'Yukhno, V. A.'
'Aksenov, S. M.'
'Bubnova, R. S.'

_publ_section_title
;
 Thermal evolution of the Ca2B2O5 crystal structure through \g &#x2194;
 \b&#x2032; &#x2194; \a phase transitions and the crystal structure of the
 incommensurately modulated \b&#x2032;-phase
;
_journal_issue 24
_journal_name_full CrystEngComm
_journal_page_first 4196
_journal_page_last 4208
_journal_paper_doi 10.1039/D5CE00200A
_journal_volume 27
_journal_year 2025
_chemical_formula_sum 'B2 Ca2 O5'
_chemical_formula_weight 181.8
_space_group_IT_number 14
_space_group_name_Hall '-P 2ybc'
_space_group_name_H-M_alt 'P 1 21/c 1'
_symmetry_cell_setting monoclinic
_symmetry_space_group_name_H-M 'P 1 21/c 1'
_audit_block_doi 10.5517/ccdc.csd.cc2mfw65
_audit_update_record
;
2025-02-23 deposited with the CCDC.	2025-05-06 downloaded from the CCDC.
;
_cell_angle_alpha 90
_cell_angle_beta 92.307
_cell_angle_gamma 90
_cell_formula_units_Z 2
_cell_length_a 3.6396
_cell_length_b 5.2104
_cell_length_c 11.6194
_cell_measurement_reflns_used 1240
_cell_measurement_temperature 830.0(6)
_cell_measurement_theta_max 28.44
_cell_measurement_theta_min 3.49
_cell_modulation_dimension 2
_cell_volume 220.169
_computing_cell_refinement 'CrysAlisPro 1.171.42.49 (Rigaku OD, 2022)'
_computing_data_collection 'CrysAlisPro 1.171.42.49 (Rigaku OD, 2022)'
_computing_data_reduction 'CrysAlisPro 1.171.42.49 (Rigaku OD, 2022)'
_diffrn_ambient_temperature 830
_diffrn_detector 'Hybrid Pixel Array Detector'
_diffrn_detector_area_resol_mean 10.0000
_diffrn_measured_fraction_theta_full 0.998
_diffrn_measured_fraction_theta_max 0.51
_diffrn_measurement_device 'four-circle diffractometer'
_diffrn_measurement_device_type 'XtaLAB Synergy, Single source at home/near, HyPix'
_diffrn_measurement_method '\w scans'
_diffrn_radiation_monochromator mirror
_diffrn_radiation_probe x-ray
_diffrn_radiation_source 'X-ray tube'
_diffrn_radiation_type 'Mo K\a'
_diffrn_radiation_wavelength 0.71073
_diffrn_reflns_av_R_equivalents 0.0512
_diffrn_reflns_av_unetI/netI 0.0678
_diffrn_reflns_limit_h_max 5
_diffrn_reflns_limit_h_min -5
_diffrn_reflns_limit_index_m_1_max 1
_diffrn_reflns_limit_index_m_1_min -1
_diffrn_reflns_limit_index_m_2_max 1
_diffrn_reflns_limit_index_m_2_min -1
_diffrn_reflns_limit_k_max 5
_diffrn_reflns_limit_k_min -7
_diffrn_reflns_limit_l_max 15
_diffrn_reflns_limit_l_min -15
_diffrn_reflns_number 12070
_diffrn_reflns_theta_full 27.79
_diffrn_reflns_theta_max 29.15
_diffrn_reflns_theta_min 3.51
_diffrn_source 'micro-focus sealed X-ray tube'
_exptl_absorpt_coefficient_mu 2.503
_exptl_absorpt_correction_T_max 1
_exptl_absorpt_correction_T_min 0.731
_exptl_absorpt_correction_type multi-scan
_exptl_absorpt_process_details
;
CrysAlisPro 1.171.42.49 (Rigaku Oxford Diffraction, 2022)
Empirical absorption correction using spherical harmonics,
implemented in SCALE3 ABSPACK scaling algorithm.
;
_exptl_crystal_colour colourless
_exptl_crystal_density_diffrn 2.7419
_exptl_crystal_description prizm
_exptl_crystal_F_000 180
_exptl_crystal_size_max 0.12
_exptl_crystal_size_mid 0.11
_exptl_crystal_size_min 0.05
_refine_diff_density_max 1.35
_refine_diff_density_min -1.21
_refine_ls_extinction_method none
_refine_ls_goodness_of_fit_gt 2.0117
_refine_ls_goodness_of_fit_ref 1.2209
_refine_ls_number_constraints 0
_refine_ls_number_parameters 206
_refine_ls_number_reflns 2718
_refine_ls_number_restraints 0
_refine_ls_R_factor_all 0.1484
_refine_ls_R_factor_gt 0.0518
_refine_ls_shift/su_max 0.0035
_refine_ls_shift/su_mean 0.0005
_refine_ls_structure_factor_coef Fsqd
_refine_ls_weighting_details 'calc w=1/[\s^2^(Fo^2^)+(0.02P)^2^+0.0000P] where P=(Fo^2^+2Fc^2^)/3'
_refine_ls_weighting_scheme sigma
_refine_ls_wR_factor_gt 0.1035
_refine_ls_wR_factor_ref 0.1198
_reflns_number_gt 890
_reflns_number_total 2718
_reflns_threshold_expression I>3\s(I)
_cod_data_source_file d5ce00200a2.cif
_cod_data_source_block I_CCDC11
_cod_depositor_comments
;
The following automatic conversions were performed:

data item '_diffrn_radiation_probe' value 'X-ray' was changed to
'x-ray' in accordance with the
/home/data/users/saulius/crontab/automatic-downloads/rss-feeds/RSC/lib/dictionaries/cif_core.dic
dictionary named 'cif_core.dic' version 2.4.2 last updated on
2011-04-26.

Automatic conversion script
Id: cif_fix_values 8170 2020-07-09 18:12:32Z antanas 

 Adding full bibliography for 7250398--7250409.cif.
;
_cod_original_cell_volume 220.1691
_cod_database_code 7250409

loop_
_space_group_symop_id
_space_group_symop_operation_xyz
1 x,y,z
2 -x,y+0.5,-z+0.5
3 -x,-y,-z
4 x,-y+0.5,z+0.5

loop_
_space_group_symop_ssg_id
_space_group_symop_ssg_operation_algebraic
1 x1,x2,x3,x4,x5
2 -x1,x2+1/2,-x3+1/2,-x5,-x4
3 -x1,-x2,-x3,-x4,-x5
4 x1,-x2+1/2,x3+1/2,x5,x4

loop_
_atom_site_label
_atom_site_type_symbol
_atom_site_fract_x
_atom_site_fract_y
_atom_site_fract_z
_atom_site_adp_type
_atom_site_U_iso_or_equiv
_atom_site_site_symmetry_multiplicity
_atom_site_occupancy
_atom_site_calc_flag
_atom_site_refinement_flags
_atom_site_disorder_assembly
_atom_site_disorder_group
Ca1 Ca 0.76479(13) -0.40121(8) 0.14426(5) Uani 0.03305(17) 4 1 d . . .
O1 O 0.7490(4) 0.8286(3) 0.4022(2) Uani 0.0639(9) 4 1 d . . .
O2 O 0.7512(5) 0.4058(3) 0.32968(15) Uani 0.0445(6) 4 1 d . . .
O3 O 0.4815(19) 0.0772(12) -0.0138(6) Uani 0.0489(17) 4 0.5 d . . .
B1 B 0.6775(6) 0.5821(4) 0.4079(2) Uani 0.0238(7) 4 1 d . . .

loop_
_atom_site_aniso_label
_atom_site_aniso_type_symbol
_atom_site_aniso_U_11
_atom_site_aniso_U_22
_atom_site_aniso_U_33
_atom_site_aniso_U_12
_atom_site_aniso_U_13
_atom_site_aniso_U_23
Ca1 Ca 0.0233(3) 0.0255(3) 0.0503(4) -0.00114(18) 0.0006(2) 0.0091(2)
O1 O 0.0339(10) 0.0209(8) 0.136(2) -0.0040(7) -0.0121(12) 0.0014(11)
O2 O 0.0497(11) 0.0446(11) 0.0388(11) 0.0167(8) -0.0021(9) -0.0166(8)
O3 O 0.071(2) 0.044(3) 0.033(4) 0.019(4) 0.0218(17) 0.010(3)
B1 B 0.0212(11) 0.0258(13) 0.0244(13) 0.0019(9) -0.0016(9) 0.0018(10)

loop_
_atom_site_displace_Fourier_atom_site_label
_atom_site_displace_Fourier_axis
_atom_site_displace_Fourier_wave_vector_seq_id
_atom_site_displace_Fourier_param_cos
_atom_site_displace_Fourier_param_sin
Ca1 x 1 -0.0053(3) -0.0043(3)
Ca1 y 1 0.00865(15) 0.00454(17)
Ca1 z 1 0.00570(8) 0.00461(9)
Ca1 x 2 0.0011(3) -0.0032(2)
Ca1 y 2 0.00075(16) 0.00374(16)
Ca1 z 2 0.00516(8) 0.00959(8)
O1 x 1 0.0002(10) -0.0062(8)
O1 y 1 -0.0001(5) -0.0046(5)
O1 z 1 -0.0019(3) 0.0092(3)
O1 x 2 0.0130(9) 0.0101(8)
O1 y 2 0.0084(5) -0.0008(5)
O1 z 2 -0.0199(3) -0.0139(3)
O2 x 1 -0.0012(8) -0.0142(9)
O2 y 1 0.0031(5) 0.0006(5)
O2 z 1 0.0045(2) 0.0008(3)
O2 x 2 -0.0012(9) -0.0218(8)
O2 y 2 0.0051(5) -0.0189(5)
O2 z 2 0.0009(3) 0.0123(2)
O3 x 1 0.014(2) -0.004(2)
O3 y 1 -0.0006(12) -0.014(3)
O3 z 1 -0.0013(7) -0.0006(8)
O3 x 2 -0.008(2) -0.0130(18)
O3 y 2 0.0114(11) 0.002(2)
O3 z 2 -0.0013(6) 0.0061(7)
B1 x 1 0.0030(14) -0.0121(14)
B1 y 1 0.0000(10) -0.0040(10)
B1 z 1 0.0030(4) 0.0053(4)
B1 x 2 -0.0001(14) -0.0009(13)
B1 y 2 0.0088(9) 0.0071(10)
B1 z 2 -0.0002(4) -0.0011(4)

loop_
_atom_site_displace_special_func_atom_site_label
_atom_site_displace_special_func_sawtooth_ax
_atom_site_displace_special_func_sawtooth_ay
_atom_site_displace_special_func_sawtooth_az
_atom_site_displace_special_func_sawtooth_c
_atom_site_displace_special_func_sawtooth_w
? ? ? ? ? ?

loop_
_atom_site_Fourier_wave_vector_seq_id
_atom_site_fourier_wave_vector_q1_coeff
_atom_site_fourier_wave_vector_q2_coeff
1 1 0
2 0 1

loop_
_atom_site_occ_Fourier_atom_site_label
_atom_site_occ_Fourier_wave_vector_seq_id
_atom_site_occ_Fourier_param_cos
_atom_site_occ_Fourier_param_sin
O3 1 0.057(7) -0.347(13)
O3 2 0.011(5) 0.040(18)

loop_
_atom_site_occ_special_func_atom_site_label
_atom_site_occ_special_func_crenel_c
_atom_site_occ_special_func_crenel_w
? ? ?

loop_
_atom_site_U_Fourier_atom_site_label
_atom_site_U_Fourier_tens_elem
_atom_site_U_Fourier_wave_vector_seq_id
_atom_site_U_Fourier_param_cos
_atom_site_U_Fourier_param_sin
Ca1 U11 1 0.0002(6) -0.0007(6)
Ca1 U22 1 -0.0018(5) -0.0023(5)
Ca1 U33 1 0.0103(7) 0.0063(7)
Ca1 U12 1 0.0014(5) 0.0006(4)
Ca1 U13 1 -0.0002(5) -0.0006(5)
Ca1 U23 1 0.0034(5) 0.0003(4)
Ca1 U11 2 -0.0007(6) -0.0008(6)
Ca1 U22 2 0.0024(5) -0.0015(5)
Ca1 U33 2 0.0126(7) -0.0028(7)
Ca1 U12 2 -0.0008(4) 0.0006(4)
Ca1 U13 2 -0.0017(5) 0.0006(5)
Ca1 U23 2 0.0046(5) -0.0001(4)
O1 U11 1 0.003(2) 0.001(3)
O1 U22 1 -0.0011(19) -0.0012(19)
O1 U33 1 0.058(4) 0.015(4)
O1 U12 1 -0.0005(17) 0.0007(17)
O1 U13 1 -0.010(2) -0.004(2)
O1 U23 1 0.000(2) -0.006(2)
O2 U11 1 0.006(3) -0.002(2)
O2 U22 1 0.003(2) -0.007(2)
O2 U33 1 0.007(2) -0.004(2)
O2 U12 1 0.0079(19) -0.0073(17)
O2 U13 1 0.0000(17) 0.0037(17)
O2 U23 1 -0.0035(17) 0.0025(17)
O2 U11 2 0.008(3) -0.009(2)
O2 U22 2 0.004(2) -0.0022(19)
O2 U33 2 0.007(2) 0.0086(19)
O2 U12 2 0.0064(18) -0.0020(17)
O2 U13 2 0.0004(17) -0.0043(15)
O2 U23 2 -0.0060(17) -0.0041(15)
O3 U11 1 0.000(5) 0
O3 U22 1 0 0
O3 U33 1 0.000(5) 0.001(7)
O3 U12 1 0 0.008(5)
O3 U13 1 0.000(4) 0
O3 U23 1 0.003(4) 0.007(5)
O3 U11 2 0 0.004(6)
O3 U22 2 0 -0.003(7)
O3 U33 2 0 0
O3 U12 2 0 0.002(3)
O3 U13 2 0 0.004(4)
O3 U23 2 0.005(4) 0
B1 U11 1 -0.001(3) -0.002(3)
B1 U22 1 -0.008(3) 0.003(3)
B1 U33 1 0.005(3) -0.002(3)
B1 U12 1 0.004(2) 0.005(2)
B1 U13 1 0.000(2) -0.001(2)
B1 U23 1 0.000(2) -0.001(2)
B1 U11 2 -0.003(3) -0.001(3)
B1 U22 2 0.002(3) -0.004(3)
B1 U33 2 -0.002(3) -0.001(3)
B1 U12 2 0.000(2) -0.002(2)
B1 U13 2 -0.002(2) -0.003(2)
B1 U23 2 0.000(2) -0.004(2)

loop_
_atom_type_symbol
_atom_type_scat_dispersion_real
_atom_type_scat_dispersion_imag
_atom_type_scat_source
B 0.0013 0.0007 'International Tables Vol C tables 4.2.6.8 and 6.1.1.1'
Ca 0.2262 0.3064 'International Tables Vol C tables 4.2.6.8 and 6.1.1.1'
O 0.0106 0.0060 'International Tables Vol C tables 4.2.6.8 and 6.1.1.1'

loop_
_cell_wave_vector_seq_id
_cell_wave_vector_x
_cell_wave_vector_y
_cell_wave_vector_z
1 -0.135500 0.379500 0.108500
2 -0.135500 -0.379500 0.108500

loop_
_exptl_crystal_face_index_h
_exptl_crystal_face_index_k
_exptl_crystal_face_index_l
_exptl_crystal_face_perp_dist
? ? ? ?

loop_
_geom_angle_atom_site_label_1
_geom_angle_atom_site_label_2
_geom_angle_atom_site_label_3
_geom_angle_site_ssg_symmetry_1
_geom_angle_site_ssg_symmetry_2
_geom_angle_site_ssg_symmetry_3
_geom_angle
_geom_angle_min
_geom_angle_max
_geom_angle_publ_flag
O1 Ca1 O1 1_54555 . 2_63555 112.7(2) 102.9(2) 122.5(2) ?
O1 Ca1 O1 1_54555 . 2_73555 118.7(2) 112.2(2) 124.4(2) ?
O1 Ca1 O1 1_54555 . 4_55455 149.92(17) 143.04(19) 156.55(15) ?
O1 Ca1 O2 1_54555 . 1_54555 47.15(18) 41.50(18) 52.93(19) ?
O1 Ca1 O2 1_54555 . 2_64555 66.98(18) 63.46(17) 70.5(2) ?
O1 Ca1 O2 1_54555 . 2_74555 71.04(19) 66.91(18) 74.5(2) ?
O1 Ca1 O3 1_54555 . 1_54555 141.3(4) 136.9(4) 145.6(4) ?
O1 Ca1 O3 1_54555 . . 102.6(4) 98.0(4) 107.3(4) ?
O1 Ca1 O3 1_54555 . 3_65555 107.4(6) 102.0(5) 113.4(6) ?
O1 Ca1 O1 2_63555 . 2_73555 100.6(2) 96.9(2) 103.8(2) ?
O1 Ca1 O1 2_63555 . 4_55455 82.7(2) 75.3(2) 90.2(2) ?
O1 Ca1 O2 2_63555 . 1_54555 84.7(2) 77.8(2) 92.2(2) ?
O1 Ca1 O2 2_63555 . 2_64555 79.4(2) 77.1(2) 82.7(2) ?
O1 Ca1 O2 2_63555 . 2_74555 171.3(2) 163.7(2) 176.1(2) ?
O1 Ca1 O3 2_63555 . 1_54555 36.3(3) 31.3(3) 41.7(3) ?
O1 Ca1 O3 2_63555 . . 95.7(4) 91.0(4) 100.1(4) ?
O1 Ca1 O3 2_63555 . 3_65555 90.2(5) 85.5(6) 94.2(5) ?
O1 Ca1 O1 2_73555 . 4_55455 80.8(2) 78.4(2) 83.4(2) ?
O1 Ca1 O2 2_73555 . 1_54555 89.9(2) 83.0(3) 96.5(2) ?
O1 Ca1 O2 2_73555 . 2_64555 172.6(2) 163.3(2) 179.6(2) ?
O1 Ca1 O2 2_73555 . 2_74555 82.5(2) 78.8(2) 85.9(2) ?
O1 Ca1 O3 2_73555 . 1_54555 67.4(4) 65.5(3) 69.0(4) ?
O1 Ca1 O3 2_73555 . . 123.9(4) 119.0(4) 129.2(4) ?
O1 Ca1 O3 2_73555 . 3_65555 122.6(5) 116.3(5) 129.3(5) ?
O1 Ca1 O2 4_55455 . 1_54555 162.5(2) 156.57(18) 169.3(2) ?
O1 Ca1 O2 4_55455 . 2_64555 92.4(2) 84.5(2) 100.21(19) ?
O1 Ca1 O2 4_55455 . 2_74555 91.0(2) 85.7(2) 97.0(2) ?
O1 Ca1 O3 4_55455 . 1_54555 65.3(4) 61.3(4) 69.7(4) ?
O1 Ca1 O3 4_55455 . . 48.6(4) 46.1(4) 51.1(4) ?
O1 Ca1 O3 4_55455 . 3_65555 44.7(5) 40.8(5) 49.2(5) ?
O2 Ca1 O2 1_54555 . 2_64555 96.9(2) 92.6(2) 100.8(2) ?
O2 Ca1 O2 1_54555 . 2_74555 102.4(2) 94.3(2) 109.6(2) ?
O2 Ca1 O3 1_54555 . 1_54555 97.6(4) 94.8(4) 100.8(4) ?
O2 Ca1 O3 1_54555 . . 145.1(4) 139.1(4) 150.3(4) ?
O2 Ca1 O3 1_54555 . 3_65555 147.2(5) 140.5(5) 152.8(5) ?
O2 Ca1 O2 2_64555 . 2_74555 96.3(2) 92.0(2) 99.8(2) ?
O2 Ca1 O3 2_64555 . 1_54555 111.1(4) 107.3(4) 115.2(3) ?
O2 Ca1 O3 2_64555 . . 49.5(4) 45.4(3) 53.7(4) ?
O2 Ca1 O3 2_64555 . 3_65555 50.5(5) 46.0(5) 55.5(5) ?
O2 Ca1 O3 2_74555 . 1_54555 143.4(3) 137.1(3) 149.9(3) ?
O2 Ca1 O3 2_74555 . . 76.8(4) 74.4(4) 79.6(4) ?
O2 Ca1 O3 2_74555 . 3_65555 82.2(5) 79.3(5) 85.1(5) ?
O3 Ca1 O3 1_54555 . . 103.0(5) 98.3(5) 107.7(5) ?
O3 Ca1 O3 1_54555 . 3_65555 96.9(7) 90.4(7) 103.4(6) ?
O3 Ca1 O3 . . 3_65555 6.3(6) 4.4(6) 8.1(7) ?
O1 B1 O2 . . . 126.9(9) 124.4(9) 129.4(9) ?
O1 B1 O3 . . 2_65555 98.2(14) 84.6(14) 112.5(14) ?
O1 B1 O3 . . 4_55555 133.7(13) 120.8(13) 146.8(13) ?
O2 B1 O3 . . 2_65555 135.0(14) 122.2(14) 146.7(15) ?
O2 B1 O3 . . 4_55555 99.1(12) 86.9(12) 110.4(13) ?
O3 B1 O3 2_65555 . 4_55555 36.2(13) 29.5(12) 42.9(12) ?

loop_
_geom_bond_atom_site_label_1
_geom_bond_atom_site_label_2
_geom_bond_site_ssg_symmetry_1
_geom_bond_site_ssg_symmetry_2
_geom_bond_distance
_geom_bond_distance_min
_geom_bond_distance_max
_geom_bond_publ_flag
Ca1 O1 . 1_54555 3.218(8) 2.818(8) 3.651(8) ?
Ca1 O1 . 2_63555 2.393(7) 2.366(7) 2.436(7) ?
Ca1 O1 . 2_73555 2.347(7) 2.271(7) 2.424(7) ?
Ca1 O1 . 4_55455 2.835(8) 2.377(8) 3.308(8) ?
Ca1 O2 . 1_54555 2.386(6) 2.294(6) 2.468(6) ?
Ca1 O2 . 2_64555 2.497(6) 2.394(7) 2.607(7) ?
Ca1 O2 . 2_74555 2.396(6) 2.349(6) 2.436(6) ?
Ca1 O3 . 1_54555 3.42(2) 3.26(3) 3.58(3) ?
Ca1 O3 . . 3.247(19) 3.07(3) 3.41(3) ?
Ca1 O3 . 3_65555 2.423(19) 2.39(2) 2.47(2) ?
B1 O1 . . 1.328(12) 1.290(12) 1.372(12) ?
B1 O2 . . 1.338(12) 1.306(12) 1.378(12) ?
B1 O3 . 2_65555 1.38(2) 1.33(2) 1.44(2) ?
B1 O3 . 4_55555 1.44(2) 1.40(2) 1.49(2) ?

loop_
_geom_hbond_atom_site_label_D
_geom_hbond_atom_site_label_H
_geom_hbond_atom_site_label_A
_geom_hbond_site_symmetry_D
_geom_hbond_site_symmetry_H
_geom_hbond_site_symmetry_A
_geom_hbond_distance_DH
_geom_hbond_distance_HA
_geom_hbond_distance_DA
_geom_hbond_angle_DHA
_geom_hbond_publ_flag
? ? ? ? ? ? ? ? ? ? ?

loop_
_geom_torsion_atom_site_label_1
_geom_torsion_atom_site_label_2
_geom_torsion_atom_site_label_3
_geom_torsion_atom_site_label_4
_geom_torsion_site_ssg_symmetry_1
_geom_torsion_site_ssg_symmetry_2
_geom_torsion_site_ssg_symmetry_3
_geom_torsion_site_ssg_symmetry_4
_geom_torsion_av
_geom_torsion_min
_geom_torsion_max
? ? ? ? ? ? ? ? ? ? ?

loop_
_restr_angle_atom_site_label_1
_restr_angle_site_symmetry_1
_restr_angle_atom_site_label_2
_restr_angle_site_symmetry_2
_restr_angle_atom_site_label_3
_restr_angle_site_symmetry_3
_restr_angle_target
_restr_angle_target_weight_param
? ? ? ? ? ? ? ?

loop_
_restr_distance_atom_site_label_1
_restr_distance_site_symmetry_1
_restr_distance_atom_site_label_2
_restr_distance_site_symmetry_2
_restr_distance_target
_restr_distance_target_weight_param
? ? ? ? ? ?

loop_
_restr_equal_angle_atom_site_label_1
_restr_equal_angle_site_symmetry_1
_restr_equal_angle_atom_site_label_2
_restr_equal_angle_site_symmetry_2
_restr_equal_angle_atom_site_label_3
_restr_equal_angle_site_symmetry_3
_restr_equal_angle_class_class_id
_restr_equal_angle_class_target_weight_param
? ? ? ? ? ? ? ?

loop_
_restr_equal_distance_atom_site_label_1
_restr_equal_distance_site_symmetry_1
_restr_equal_distance_atom_site_label_2
_restr_equal_distance_site_symmetry_2
_restr_equal_distance_class_class_id
_restr_equal_distance_class_target_weight_param
? ? ? ? ? ?

loop_
_restr_equal_torsion_atom_site_label_1
_restr_equal_torsion_site_symmetry_1
_restr_equal_torsion_atom_site_label_2
_restr_equal_torsion_site_symmetry_2
_restr_equal_torsion_atom_site_label_3
_restr_equal_torsion_site_symmetry_3
_restr_equal_torsion_atom_site_label_4
_restr_equal_torsion_site_symmetry_4
_restr_equal_torsion_class_class_id
_restr_equal_torsion_class_target_weight_param
? ? ? ? ? ? ? ? ? ?

loop_
_restr_torsion_atom_site_label_1
_restr_torsion_site_symmetry_1
_restr_torsion_atom_site_label_2
_restr_torsion_site_symmetry_2
_restr_torsion_atom_site_label_3
_restr_torsion_site_symmetry_3
_restr_torsion_atom_site_label_4
_restr_torsion_site_symmetry_4
_restr_torsion_angle_target
_restr_torsion_weight_param
? ? ? ? ? ? ? ? ? ?

loop_
_twin_individual_id
_twin_individual_mass_fraction_refined
_twin_individual_twin_matrix_11
_twin_individual_twin_matrix_12
_twin_individual_twin_matrix_13
_twin_individual_twin_matrix_21
_twin_individual_twin_matrix_22
_twin_individual_twin_matrix_23
_twin_individual_twin_matrix_31
_twin_individual_twin_matrix_32
_twin_individual_twin_matrix_33
? ? ? ? ? ? ? ? ? ? ?

loop_
_jana_atom_site_adp_c_label
_jana_atom_site_adp_c_type_symbol
_jana_atom_site_adp_c_111
_jana_atom_site_adp_c_112
_jana_atom_site_adp_c_113
_jana_atom_site_adp_c_122
_jana_atom_site_adp_c_123
_jana_atom_site_adp_c_133
_jana_atom_site_adp_c_222
_jana_atom_site_adp_c_223
_jana_atom_site_adp_c_233
_jana_atom_site_adp_c_333
? ? ? ? ? ? ? ? ? ? ? ?

loop_
_jana_atom_site_adp_d_label
_jana_atom_site_adp_d_type_symbol
_jana_atom_site_adp_d_1111
_jana_atom_site_adp_d_1112
_jana_atom_site_adp_d_1113
_jana_atom_site_adp_d_1122
_jana_atom_site_adp_d_1123
_jana_atom_site_adp_d_1133
_jana_atom_site_adp_d_1222
_jana_atom_site_adp_d_1223
_jana_atom_site_adp_d_1233
_jana_atom_site_adp_d_1333
_jana_atom_site_adp_d_2222
_jana_atom_site_adp_d_2223
_jana_atom_site_adp_d_2233
_jana_atom_site_adp_d_2333
_jana_atom_site_adp_d_3333
? ? ? ? ? ? ? ? ? ? ? ? ? ? ? ? ?

loop_
_jana_atom_site_adp_e_label
_jana_atom_site_adp_e_type_symbol
_jana_atom_site_adp_e_11111
_jana_atom_site_adp_e_11112
_jana_atom_site_adp_e_11113
_jana_atom_site_adp_e_11122
_jana_atom_site_adp_e_11123
_jana_atom_site_adp_e_11133
_jana_atom_site_adp_e_11222
_jana_atom_site_adp_e_11223
_jana_atom_site_adp_e_11233
_jana_atom_site_adp_e_11333
_jana_atom_site_adp_e_12222
_jana_atom_site_adp_e_12223
_jana_atom_site_adp_e_12233
_jana_atom_site_adp_e_12333
_jana_atom_site_adp_e_13333
_jana_atom_site_adp_e_22222
_jana_atom_site_adp_e_22223
_jana_atom_site_adp_e_22233
_jana_atom_site_adp_e_22333
_jana_atom_site_adp_e_23333
_jana_atom_site_adp_e_33333
? ? ? ? ? ? ? ? ? ? ? ? ? ? ? ? ? ? ? ? ? ? ?

loop_
_jana_atom_site_adp_f_label
_jana_atom_site_adp_f_type_symbol
_jana_atom_site_adp_f_111111
_jana_atom_site_adp_f_111112
_jana_atom_site_adp_f_111113
_jana_atom_site_adp_f_111122
_jana_atom_site_adp_f_111123
_jana_atom_site_adp_f_111133
_jana_atom_site_adp_f_111222
_jana_atom_site_adp_f_111223
_jana_atom_site_adp_f_111233
_jana_atom_site_adp_f_111333
_jana_atom_site_adp_f_112222
_jana_atom_site_adp_f_112223
_jana_atom_site_adp_f_112233
_jana_atom_site_adp_f_112333
_jana_atom_site_adp_f_113333
_jana_atom_site_adp_f_122222
_jana_atom_site_adp_f_122223
_jana_atom_site_adp_f_122233
_jana_atom_site_adp_f_122333
_jana_atom_site_adp_f_123333
_jana_atom_site_adp_f_133333
_jana_atom_site_adp_f_222222
_jana_atom_site_adp_f_222223
_jana_atom_site_adp_f_222233
_jana_atom_site_adp_f_222333
_jana_atom_site_adp_f_223333
_jana_atom_site_adp_f_233333
_jana_atom_site_adp_f_333333
? ? ? ? ? ? ? ? ? ? ? ? ? ? ? ? ? ? ? ? ? ? ? ? ? ? ? ? ? ?

loop_
_jana_atom_site_crenel_ortho_func_id
_jana_atom_site_crenel_ortho_func_c
_jana_atom_site_crenel_ortho_func_w
_jana_atom_site_crenel_ortho_func_eps
? ? ? ?

loop_
_jana_atom_site_occ_fourier_absolute_site_label
_jana_atom_site_occ_fourier_absolute
O3 0.5

loop_
_jana_atom_site_occ_legendre_atom_site_label
_jana_atom_site_occ_legendre_param_order
_jana_atom_site_occ_legendre_param_coeff
? ? ?

loop_
_jana_atom_site_occ_xharm_atom_site_label
_jana_atom_site_occ_xharm_param_order
_jana_atom_site_occ_xharm_param_coeff
? ? ?

loop_
_jana_atom_site_occ_crenel_ortho_atom_site_label
_jana_atom_site_occ_crenel_ortho_param_order
_jana_atom_site_occ_crenel_ortho_id
_jana_atom_site_occ_crenel_ortho_param_coeff
? ? ? ?

loop_
_jana_atom_site_displace_legendre_atom_site_label
_jana_atom_site_displace_legendre_axis
_jana_atom_site_displace_legendre_param_order
_jana_atom_site_displace_legendre_param_coeff
? ? ? ?

loop_
_jana_atom_site_displace_xharm_site_label
_jana_atom_site_displace_xharm_axis
_jana_atom_site_displace_xharm_param_order
_jana_atom_site_displace_xharm_param_coeff
? ? ? ?

loop_
_jana_atom_site_displace_crenel_ortho_atom_site_label
_jana_atom_site_displace_crenel_ortho_axis
_jana_atom_site_displace_crenel_ortho_id
_jana_atom_site_displace_crenel_ortho_param_order
_jana_atom_site_displace_crenel_ortho_param_coeff
? ? ? ? ?

loop_
_jana_atom_site_u_legendre_atom_site_label
_jana_atom_site_u_legendre_tens_elem
_jana_atom_site_u_legendre_param_order
_jana_atom_site_u_legendre_param_coeff
? ? ? ?

loop_
_jana_atom_site_u_xharm_atom_site_label
_jana_atom_site_u_xharm_tens_elem
_jana_atom_site_u_xharm_param_order
_jana_atom_site_u_xharm_param_coeff
? ? ? ?

loop_
_jana_atom_site_u_crenel_ortho_atom_site_label
_jana_atom_site_u_crenel_ortho_tens_elem
_jana_atom_site_u_crenel_ortho_id
_jana_atom_site_u_crenel_ortho_param_order
_jana_atom_site_u_crenel_ortho_param_coeff
? ? ? ? ?

loop_
_jana_atom_site_adp_c_fourier_atom_site_label
_jana_atom_site_adp_c_fourier_tens_elem
_jana_atom_site_adp_c_fourier_wave_vector_seq_id
_jana_atom_site_adp_c_fourier_param_cos
_jana_atom_site_adp_c_fourier_param_sin
? ? ? ? ?

loop_
_jana_atom_site_adp_d_fourier_atom_site_label
_jana_atom_site_adp_d_fourier_tens_elem
_jana_atom_site_adp_d_fourier_wave_vector_seq_id
_jana_atom_site_adp_d_fourier_param_cos
_jana_atom_site_adp_d_fourier_param_sin
? ? ? ? ?

loop_
_jana_atom_site_adp_e_fourier_atom_site_label
_jana_atom_site_adp_e_fourier_tens_elem
_jana_atom_site_adp_e_fourier_wave_vector_seq_id
_jana_atom_site_adp_e_fourier_param_cos
_jana_atom_site_adp_e_fourier_param_sin
? ? ? ? ?

loop_
_jana_atom_site_adp_f_fourier_atom_site_label
_jana_atom_site_adp_f_fourier_tens_elem
_jana_atom_site_adp_f_fourier_wave_vector_seq_id
_jana_atom_site_adp_f_fourier_param_cos
_jana_atom_site_adp_f_fourier_param_sin
? ? ? ? ?
